data_2219019
loop_
_publ_author_name
'Li, Hai-lin'
'Zeng, Hai-su'
'Kang, Si-shun'
'Wang, Hai-bo'

_publ_section_title 2-[3,4-Dibutoxy-5-(5-phenyl-1,3,4-oxadiazol-2-yl)-2-thienyl]-5-phenyl-1,3,4-oxadiazole
_journal_coeditor_code HB2756
_journal_issue 8
_journal_name_full 'Acta Crystallographica Section E'
_journal_page_first o1419
_journal_paper_doi 10.1107/S1600536808020254
_journal_volume 64
_journal_year 2008
_chemical_formula_iupac 'C28 H28 N4 O4 S'
_chemical_formula_moiety 'C28 H28 N4 O4 S'
_chemical_formula_sum 'C28 H28 N4 O4 S'
_chemical_formula_weight 516.60
_chemical_melting_point 421
_chemical_name_systematic
;
2-[3,4-Dibutoxy-5-(5-phenyl-1,3,4-oxadiazol-2-yl)-2-thienyl]-
5-phenyl-1,3,4-oxadiazole
;
_space_group_IT_number 14
_symmetry_cell_setting monoclinic
_symmetry_space_group_name_Hall '-P 2ybc'
_symmetry_space_group_name_H-M 'P 1 21/c 1'
_atom_sites_solution_hydrogens geom
_atom_sites_solution_primary direct
_atom_sites_solution_secondary difmap
_cell_angle_alpha 90.00
_cell_angle_beta 93.77(3)
_cell_angle_gamma 90.00
_cell_formula_units_Z 4
_cell_length_a 7.6770(15)
_cell_length_b 16.871(3)
_cell_length_c 20.398(4)
_cell_measurement_reflns_used 25
_cell_measurement_temperature 293(2)
_cell_measurement_theta_max 12
_cell_measurement_theta_min 8
_cell_volume 2636.2(9)
_computing_cell_refinement 'CAD-4 Software (Enraf--Nonius, 1989)'
_computing_data_collection 'CAD-4 Software (Enraf--Nonius, 1989)'
_computing_data_reduction 'XCAD4 (Harms & Wocadlo, 1995)'
_computing_molecular_graphics 'SHELXTL (Sheldrick, 2008)'
_computing_publication_material 'SHELXL97 (Sheldrick, 2008)'
_computing_structure_refinement 'SHELXL97 (Sheldrick, 2008)'
_computing_structure_solution 'SHELXS97 (Sheldrick, 2008)'
_diffrn_ambient_temperature 293(2)
_diffrn_measured_fraction_theta_full 0.999
_diffrn_measured_fraction_theta_max 0.999
_diffrn_measurement_device_type 'Enraf--Nonius CAD-4'
_diffrn_measurement_method \w/2\q
_diffrn_radiation_monochromator graphite
_diffrn_radiation_source 'fine-focus sealed tube'
_diffrn_radiation_type MoK\a
_diffrn_radiation_wavelength 0.71073
_diffrn_reflns_av_R_equivalents 0.0256
_diffrn_reflns_av_sigmaI/netI 0.0842
_diffrn_reflns_limit_h_max 9
_diffrn_reflns_limit_h_min -9
_diffrn_reflns_limit_k_max 20
_diffrn_reflns_limit_k_min 0
_diffrn_reflns_limit_l_max 24
_diffrn_reflns_limit_l_min 0
_diffrn_reflns_number 5100
_diffrn_reflns_theta_full 25.16
_diffrn_reflns_theta_max 25.16
_diffrn_reflns_theta_min 1.57
_diffrn_standards_decay_% 0
_diffrn_standards_interval_count 200
_diffrn_standards_interval_time 2h
_diffrn_standards_number 3
_exptl_absorpt_coefficient_mu 0.164
_exptl_absorpt_correction_T_max 0.992
_exptl_absorpt_correction_T_min 0.953
_exptl_absorpt_correction_type psi-scan
_exptl_absorpt_process_details '(North <i>et al.</i>,  1968)'
_exptl_crystal_colour yellow
_exptl_crystal_density_diffrn 1.302
_exptl_crystal_density_method 'not measured'
_exptl_crystal_description block
_exptl_crystal_F_000 1088
_exptl_crystal_size_max 0.30
_exptl_crystal_size_mid 0.10
_exptl_crystal_size_min 0.05
_refine_diff_density_max 0.207
_refine_diff_density_min -0.193
_refine_ls_extinction_method none
_refine_ls_goodness_of_fit_ref 1.002
_refine_ls_hydrogen_treatment constr
_refine_ls_matrix_type full
_refine_ls_number_parameters 328
_refine_ls_number_reflns 4722
_refine_ls_number_restraints 216
_refine_ls_restrained_S_all 1.006
_refine_ls_R_factor_all 0.1944
_refine_ls_R_factor_gt 0.0870
_refine_ls_shift/su_max 0.000
_refine_ls_shift/su_mean 0.000
_refine_ls_structure_factor_coef Fsqd
_refine_ls_weighting_details 'calc w = 1/[\s^2^(Fo^2^)+(0.05P)^2^+1.9P] where P=(Fo^2^+2Fc^2^)/3'
_refine_ls_weighting_scheme calc
_refine_ls_wR_factor_gt 0.1586
_refine_ls_wR_factor_ref 0.2026
_reflns_number_gt 1918
_reflns_number_total 4722
_reflns_threshold_expression I>2\s(I)
_cod_data_source_file hb2756.cif
_cod_data_source_block I
_cod_original_sg_symbol_H-M 'P 21/c'
_cod_database_code 2219019
_cod_database_fobs_code 2219019

loop_
_symmetry_equiv_pos_as_xyz
'x, y, z'
'-x, y+1/2, -z+1/2'
'-x, -y, -z'
'x, -y-1/2, z-1/2'

loop_
_atom_site_type_symbol
_atom_site_label
_atom_site_fract_x
_atom_site_fract_y
_atom_site_fract_z
_atom_site_U_iso_or_equiv
_atom_site_adp_type
_atom_site_calc_flag
_atom_site_refinement_flags
_atom_site_occupancy
S S 0.33758(19) -0.11570(10) 0.45424(7) 0.0779(5) Uani d U 1
O O1 0.1262(5) 0.0185(3) 0.57876(19) 0.0886(13) Uani d . 1
O O2 0.1425(5) -0.1444(3) 0.6260(2) 0.1014(14) Uani d . 1
O O3 0.2220(4) 0.1120(2) 0.46996(16) 0.0660(9) Uani d U 1
O O4 0.2964(4) -0.2925(2) 0.58119(17) 0.0745(10) Uani d U 1
N N1 0.3116(6) 0.1309(3) 0.3736(2) 0.0812(13) Uani d U 1
N N2 0.3341(6) 0.0491(3) 0.3892(2) 0.0889(14) Uani d U 1
N N3 0.3550(7) -0.2952(3) 0.4784(2) 0.0961(16) Uani d U 1
N N4 0.3787(7) -0.3714(3) 0.5034(3) 0.1047(17) Uani d U 1
C C1 0.3901(9) 0.1927(4) 0.6908(3) 0.117(2) Uani d . 1
H H1B 0.4530 0.2145 0.7289 0.176 Uiso calc R 1
H H1C 0.3584 0.2346 0.6605 0.176 Uiso calc R 1
H H1D 0.4625 0.1550 0.6702 0.176 Uiso calc R 1
C C2 0.2296(10) 0.1526(4) 0.7109(4) 0.123(2) Uani d . 1
H H2A 0.2639 0.1135 0.7442 0.147 Uiso calc R 1
H H2B 0.1580 0.1917 0.7313 0.147 Uiso calc R 1
C C3 0.1260(9) 0.1145(4) 0.6610(3) 0.103(2) Uani d . 1
H H3B 0.0897 0.1541 0.6284 0.124 Uiso calc R 1
H H3C 0.0213 0.0955 0.6801 0.124 Uiso calc R 1
C C4 0.2018(10) 0.0482(4) 0.6267(4) 0.124(3) Uani d . 1
H H4A 0.3149 0.0655 0.6136 0.148 Uiso calc R 1
H H4B 0.2234 0.0062 0.6587 0.148 Uiso calc R 1
C C5 0.1109(8) -0.0976(4) 0.8310(3) 0.110(2) Uani d . 1
H H5A 0.0177 -0.0623 0.8406 0.165 Uiso calc R 1
H H5B 0.2190 -0.0688 0.8326 0.165 Uiso calc R 1
H H5C 0.1189 -0.1394 0.8629 0.165 Uiso calc R 1
C C6 0.0773(10) -0.1303(5) 0.7676(4) 0.133(3) Uani d . 1
H H6A 0.0710 -0.0847 0.7386 0.160 Uiso calc R 1
H H6B -0.0411 -0.1503 0.7677 0.160 Uiso calc R 1
C C7 0.1689(10) -0.1895(4) 0.7319(3) 0.121(3) Uani d . 1
H H7A 0.2515 -0.2168 0.7620 0.145 Uiso calc R 1
H H7B 0.0858 -0.2282 0.7137 0.145 Uiso calc R 1
C C8 0.2609(9) -0.1551(4) 0.6795(3) 0.0933(19) Uani d . 1
H H8A 0.3113 -0.1046 0.6933 0.112 Uiso calc R 1
H H8B 0.3544 -0.1899 0.6679 0.112 Uiso calc R 1
C C9 0.1390(10) 0.4056(5) 0.4462(4) 0.121(2) Uani d U 1
H H9A 0.1199 0.4596 0.4512 0.146 Uiso calc R 1
C C10 0.2049(9) 0.3780(4) 0.3906(3) 0.106(2) Uani d U 1
H H10A 0.2278 0.4143 0.3579 0.127 Uiso calc R 1
C C11 0.2395(8) 0.3001(4) 0.3801(3) 0.0958(19) Uani d U 1
H H11A 0.2825 0.2833 0.3409 0.115 Uiso calc R 1
C C12 0.2091(6) 0.2467(4) 0.4291(3) 0.0761(15) Uani d U 1
C C13 0.1422(8) 0.2760(4) 0.4859(3) 0.0948(19) Uani d U 1
H H13A 0.1241 0.2410 0.5200 0.114 Uiso calc R 1
C C14 0.1013(9) 0.3556(5) 0.4938(4) 0.112(2) Uani d U 1
H H14A 0.0494 0.3733 0.5310 0.134 Uiso calc R 1
C C15 0.2477(6) 0.1639(4) 0.4222(3) 0.0686(14) Uani d U 1
C C16 0.2767(6) 0.0429(4) 0.4483(3) 0.0697(14) Uani d U 1
C C17 0.2698(6) -0.0266(3) 0.4849(3) 0.070 Uani d U 1
C C18 0.1997(7) -0.0394(4) 0.5486(3) 0.0780(15) Uani d U 1
C C19 0.2193(7) -0.1189(4) 0.5687(3) 0.0821(16) Uani d U 1
C C20 0.2853(7) -0.1688(4) 0.5252(3) 0.0726(14) Uani d U 1
C C21 0.3116(7) -0.2500(4) 0.5263(3) 0.0748(15) Uani d U 1
C C22 0.3433(7) -0.3675(4) 0.5646(3) 0.0733(15) Uani d U 1
C C23 0.3445(6) -0.4282(4) 0.6127(3) 0.0758(15) Uani d U 1
C C24 0.3920(8) -0.5050(4) 0.5971(3) 0.0933(18) Uani d U 1
H H24A 0.4189 -0.5153 0.5541 0.112 Uiso calc R 1
C C25 0.4019(8) -0.5676(4) 0.6419(3) 0.106(2) Uani d U 1
H H25A 0.4390 -0.6178 0.6301 0.127 Uiso calc R 1
C C26 0.3544(8) -0.5514(4) 0.7040(3) 0.099(2) Uani d U 1
H H26A 0.3560 -0.5921 0.7348 0.119 Uiso calc R 1
C C27 0.3070(8) -0.4807(5) 0.7213(3) 0.0974(19) Uani d U 1
H H27A 0.2774 -0.4725 0.7642 0.117 Uiso calc R 1
C C28 0.2985(8) -0.4146(4) 0.6764(3) 0.0991(19) Uani d U 1
H H28A 0.2635 -0.3646 0.6896 0.119 Uiso calc R 1

loop_
_atom_site_aniso_label
_atom_site_aniso_U_11
_atom_site_aniso_U_22
_atom_site_aniso_U_33
_atom_site_aniso_U_12
_atom_site_aniso_U_13
_atom_site_aniso_U_23
S 0.0735(9) 0.0961(11) 0.0650(8) 0.0052(9) 0.0125(7) -0.0064(9)
O1 0.079(3) 0.127(4) 0.063(2) 0.007(3) 0.025(2) -0.022(3)
O2 0.096(3) 0.123(4) 0.088(3) -0.002(3) 0.025(3) 0.004(3)
O3 0.055(2) 0.078(2) 0.066(2) 0.0061(19) 0.0101(16) 0.005(2)
O4 0.073(2) 0.080(3) 0.071(2) 0.004(2) 0.0025(18) -0.003(2)
N1 0.067(3) 0.107(4) 0.070(3) 0.011(3) 0.004(2) 0.008(3)
N2 0.081(3) 0.113(4) 0.074(3) 0.020(3) 0.011(2) -0.009(3)
N3 0.104(4) 0.097(4) 0.088(3) 0.016(3) 0.016(3) 0.011(3)
N4 0.122(4) 0.103(4) 0.093(3) 0.013(3) 0.036(3) -0.010(3)
C1 0.120(6) 0.126(6) 0.107(5) -0.018(5) 0.014(4) -0.015(5)
C2 0.140(7) 0.112(6) 0.117(6) -0.013(5) 0.010(5) -0.011(5)
C3 0.105(5) 0.103(5) 0.102(5) 0.003(4) 0.010(4) -0.020(5)
C4 0.134(7) 0.107(6) 0.127(7) 0.011(5) -0.019(5) -0.012(5)
C5 0.096(5) 0.122(6) 0.112(5) 0.004(4) 0.008(4) -0.019(5)
C6 0.145(7) 0.129(7) 0.128(7) 0.001(6) 0.028(6) -0.002(6)
C7 0.149(7) 0.128(7) 0.087(5) 0.006(6) 0.010(5) 0.010(5)
C8 0.110(5) 0.094(5) 0.076(4) -0.012(4) 0.007(4) 0.003(4)
C9 0.132(6) 0.105(5) 0.127(5) 0.021(4) 0.002(5) -0.011(4)
C10 0.121(5) 0.097(4) 0.099(4) -0.008(4) 0.003(4) 0.013(4)
C11 0.100(4) 0.088(4) 0.103(4) 0.001(4) 0.027(4) 0.007(4)
C12 0.049(3) 0.102(4) 0.076(4) -0.014(3) 0.000(3) -0.008(3)
C13 0.096(4) 0.107(4) 0.082(4) -0.015(4) 0.014(3) -0.018(4)
C14 0.112(5) 0.118(5) 0.105(5) 0.005(4) 0.010(4) -0.028(4)
C15 0.056(3) 0.087(4) 0.063(3) -0.009(3) 0.014(3) -0.009(3)
C16 0.053(3) 0.087(4) 0.070(3) 0.001(3) 0.012(3) 0.006(3)
C17 0.070 0.070 0.070 0.000 0.005 0.000
C18 0.068(4) 0.086(4) 0.079(4) -0.015(3) 0.001(3) 0.005(3)
C19 0.072(3) 0.110(4) 0.067(3) -0.004(3) 0.026(3) 0.002(3)
C20 0.067(3) 0.089(4) 0.062(3) 0.005(3) 0.006(3) 0.005(3)
C21 0.062(3) 0.093(4) 0.069(4) 0.006(3) 0.002(3) 0.000(3)
C22 0.057(3) 0.081(4) 0.082(4) 0.012(3) 0.004(3) -0.006(3)
C23 0.052(3) 0.095(4) 0.082(4) 0.002(3) 0.016(3) -0.001(3)
C24 0.093(4) 0.101(4) 0.085(4) 0.006(4) -0.002(3) -0.002(3)
C25 0.103(5) 0.100(4) 0.117(5) -0.001(4) 0.026(4) 0.005(4)
C26 0.085(4) 0.113(5) 0.098(4) -0.003(4) -0.005(3) 0.021(4)
C27 0.086(4) 0.129(5) 0.078(4) -0.011(4) 0.012(3) 0.010(4)
C28 0.100(4) 0.102(4) 0.096(4) -0.003(4) 0.018(4) -0.003(4)

loop_
_atom_type_symbol
_atom_type_description
_atom_type_scat_dispersion_real
_atom_type_scat_dispersion_imag
_atom_type_scat_source
C C 0.0033 0.0016 'International Tables Vol C Tables 4.2.6.8 and 6.1.1.4'
H H 0.0000 0.0000 'International Tables Vol C Tables 4.2.6.8 and 6.1.1.4'
N N 0.0061 0.0033 'International Tables Vol C Tables 4.2.6.8 and 6.1.1.4'
O O 0.0106 0.0060 'International Tables Vol C Tables 4.2.6.8 and 6.1.1.4'
S S 0.1246 0.1234 'International Tables Vol C Tables 4.2.6.8 and 6.1.1.4'

loop_
_geom_angle_atom_site_label_1
_geom_angle_atom_site_label_2
_geom_angle_atom_site_label_3
_geom_angle
C17 S C20 93.1(3)
C4 O1 C18 119.5(6)
C8 O2 C19 113.8(5)
C16 O3 C15 105.6(4)
C21 O4 C22 104.5(5)
C15 N1 N2 107.5(5)
C16 N2 N1 103.8(5)
C21 N3 N4 107.5(5)
C22 N4 N3 106.0(5)
C2 C1 H1B 109.5
C2 C1 H1C 109.5
H1B C1 H1C 109.5
C2 C1 H1D 109.5
H1B C1 H1D 109.5
H1C C1 H1D 109.5
C3 C2 C1 116.7(6)
C3 C2 H2A 108.1
C1 C2 H2A 108.1
C3 C2 H2B 108.1
C1 C2 H2B 108.1
H2A C2 H2B 107.3
C2 C3 C4 118.2(7)
C2 C3 H3B 107.8
C4 C3 H3B 107.8
C2 C3 H3C 107.8
C4 C3 H3C 107.8
H3B C3 H3C 107.1
O1 C4 C3 121.2(7)
O1 C4 H4A 107.0
C3 C4 H4A 107.0
O1 C4 H4B 107.0
C3 C4 H4B 107.0
H4A C4 H4B 106.8
C6 C5 H5A 109.5
C6 C5 H5B 109.5
H5A C5 H5B 109.5
C6 C5 H5C 109.5
H5A C5 H5C 109.5
H5B C5 H5C 109.5
C5 C6 C7 131.6(7)
C5 C6 H6A 104.3
C7 C6 H6A 104.3
C5 C6 H6B 104.3
C7 C6 H6B 104.3
H6A C6 H6B 105.6
C8 C7 C6 111.9(7)
C8 C7 H7A 109.2
C6 C7 H7A 109.2
C8 C7 H7B 109.2
C6 C7 H7B 109.2
H7A C7 H7B 107.9
O2 C8 C7 108.0(6)
O2 C8 H8A 110.1
C7 C8 H8A 110.1
O2 C8 H8B 110.1
C7 C8 H8B 110.1
H8A C8 H8B 108.4
C14 C9 C10 120.3(8)
C14 C9 H9A 119.8
C10 C9 H9A 119.8
C9 C10 C11 123.3(7)
C9 C10 H10A 118.3
C11 C10 H10A 118.3
C10 C11 C12 118.3(7)
C10 C11 H11A 120.8
C12 C11 H11A 120.8
C11 C12 C13 117.6(6)
C11 C12 C15 121.3(6)
C13 C12 C15 121.1(6)
C12 C13 C14 122.5(7)
C12 C13 H13A 118.7
C14 C13 H13A 118.7
C9 C14 C13 117.8(7)
C9 C14 H14A 121.1
C13 C14 H14A 121.1
N1 C15 O3 111.5(5)
N1 C15 C12 126.8(6)
O3 C15 C12 121.7(5)
N2 C16 O3 111.6(5)
N2 C16 C17 125.9(6)
O3 C16 C17 122.5(5)
C16 C17 C18 129.3(5)
C16 C17 S 121.1(4)
C18 C17 S 109.4(4)
O1 C18 C19 128.2(5)
O1 C18 C17 120.5(5)
C19 C18 C17 111.3(6)
C20 C19 C18 116.2(5)
C20 C19 O2 123.5(6)
C18 C19 O2 119.3(5)
C19 C20 C21 132.0(6)
C19 C20 S 109.8(5)
C21 C20 S 118.2(5)
N3 C21 O4 110.7(6)
N3 C21 C20 127.8(6)
O4 C21 C20 121.5(6)
N4 C22 O4 111.2(6)
N4 C22 C23 129.6(6)
O4 C22 C23 119.1(5)
C28 C23 C24 117.1(6)
C28 C23 C22 122.6(6)
C24 C23 C22 120.3(6)
C23 C24 C25 124.1(6)
C23 C24 H24A 118.0
C25 C24 H24A 118.0
C26 C25 C24 116.7(7)
C26 C25 H25A 121.7
C24 C25 H25A 121.7
C27 C26 C25 121.9(7)
C27 C26 H26A 119.1
C25 C26 H26A 119.1
C26 C27 C28 122.6(7)
C26 C27 H27A 118.7
C28 C27 H27A 118.7
C23 C28 C27 117.6(6)
C23 C28 H28A 121.2
C27 C28 H28A 121.2

loop_
_geom_bond_atom_site_label_1
_geom_bond_atom_site_label_2
_geom_bond_distance
S C17 1.722(5)
S C20 1.771(5)
O1 C4 1.212(7)
O1 C18 1.302(6)
O2 C8 1.385(6)
O2 C19 1.410(6)
O3 C16 1.325(6)
O3 C15 1.334(6)
O4 C21 1.341(6)
O4 C22 1.365(6)
N1 C15 1.264(6)
N1 N2 1.423(6)
N2 C16 1.315(6)
N3 C21 1.300(7)
N3 N4 1.390(6)
N4 C22 1.296(6)
C1 C2 1.487(8)
C1 H1B 0.9600
C1 H1C 0.9600
C1 H1D 0.9600
C2 C3 1.406(8)
C2 H2A 0.9700
C2 H2B 0.9700
C3 C4 1.461(8)
C3 H3B 0.9700
C3 H3C 0.9700
C4 H4A 0.9700
C4 H4B 0.9700
C5 C6 1.414(8)
C5 H5A 0.9600
C5 H5B 0.9600
C5 H5C 0.9600
C6 C7 1.445(8)
C6 H6A 0.9700
C6 H6B 0.9700
C7 C8 1.442(7)
C7 H7A 0.9700
C7 H7B 0.9700
C8 H8A 0.9700
C8 H8B 0.9700
C9 C14 1.331(8)
C9 C10 1.355(8)
C9 H9A 0.9300
C10 C11 1.361(8)
C10 H10A 0.9300
C11 C12 1.376(7)
C11 H11A 0.9300
C12 C13 1.389(7)
C12 C15 1.437(8)
C13 C14 1.391(8)
C13 H13A 0.9300
C14 H14A 0.9300
C16 C17 1.392(7)
C17 C18 1.455(7)
C18 C19 1.408(8)
C19 C20 1.346(7)
C20 C21 1.385(7)
C22 C23 1.418(7)
C23 C28 1.387(7)
C23 C24 1.390(7)
C24 C25 1.395(8)
C24 H24A 0.9300
C25 C26 1.370(8)
C25 H25A 0.9300
C26 C27 1.303(8)
C26 H26A 0.9300
C27 C28 1.442(8)
C27 H27A 0.9300
C28 H28A 0.9300

loop_
_geom_hbond_atom_site_label_D
_geom_hbond_atom_site_label_H
_geom_hbond_atom_site_label_A
_geom_hbond_distance_DH
_geom_hbond_distance_HA
_geom_hbond_distance_DA
_geom_hbond_angle_DHA
C6 H6A O2 0.97 2.60 2.973(9) 103
C8 H8B O4 0.97 2.49 3.089(7) 120
C13 H13A O3 0.93 2.54 2.857(8) 100

loop_
_geom_torsion_atom_site_label_1
_geom_torsion_atom_site_label_2
_geom_torsion_atom_site_label_3
_geom_torsion_atom_site_label_4
_geom_torsion
C15 N1 N2 C16 0.4(6)
C21 N3 N4 C22 1.7(7)
C1 C2 C3 C4 63.0(10)
C18 O1 C4 C3 178.5(6)
C2 C3 C4 O1 -172.1(7)
C5 C6 C7 C8 -107.2(9)
C19 O2 C8 C7 -173.6(6)
C6 C7 C8 O2 -81.9(7)
C14 C9 C10 C11 -1.2(12)
C9 C10 C11 C12 -1.3(11)
C10 C11 C12 C13 1.0(9)
C10 C11 C12 C15 -178.0(6)
C11 C12 C13 C14 1.9(9)
C15 C12 C13 C14 -179.1(6)
C10 C9 C14 C13 4.0(11)
C12 C13 C14 C9 -4.4(10)
N2 N1 C15 O3 -0.7(6)
N2 N1 C15 C12 177.7(5)
C16 O3 C15 N1 0.7(6)
C16 O3 C15 C12 -177.7(5)
C11 C12 C15 N1 0.4(9)
C13 C12 C15 N1 -178.6(5)
C11 C12 C15 O3 178.6(5)
C13 C12 C15 O3 -0.4(8)
N1 N2 C16 O3 0.1(6)
N1 N2 C16 C17 179.2(5)
C15 O3 C16 N2 -0.4(6)
C15 O3 C16 C17 -179.6(5)
N2 C16 C17 C18 -176.2(5)
O3 C16 C17 C18 2.9(9)
N2 C16 C17 S -0.5(8)
O3 C16 C17 S 178.5(4)
C20 S C17 C16 -179.0(5)
C20 S C17 C18 -2.6(4)
C4 O1 C18 C19 74.6(9)
C4 O1 C18 C17 -107.4(7)
C16 C17 C18 O1 2.1(9)
S C17 C18 O1 -174.0(4)
C16 C17 C18 C19 -179.6(5)
S C17 C18 C19 4.3(6)
O1 C18 C19 C20 173.6(5)
C17 C18 C19 C20 -4.5(7)
O1 C18 C19 O2 4.8(9)
C17 C18 C19 O2 -173.3(5)
C8 O2 C19 C20 87.0(7)
C8 O2 C19 C18 -105.1(6)
C18 C19 C20 C21 -175.3(6)
O2 C19 C20 C21 -7.0(10)
C18 C19 C20 S 2.5(7)
O2 C19 C20 S 170.8(4)
C17 S C20 C19 0.2(4)
C17 S C20 C21 178.3(5)
N4 N3 C21 O4 -3.1(7)
N4 N3 C21 C20 175.8(5)
C22 O4 C21 N3 3.2(6)
C22 O4 C21 C20 -175.8(5)
C19 C20 C21 N3 170.1(6)
S C20 C21 N3 -7.5(8)
C19 C20 C21 O4 -11.1(10)
S C20 C21 O4 171.3(4)
N3 N4 C22 O4 0.3(7)
N3 N4 C22 C23 179.2(5)
C21 O4 C22 N4 -2.1(6)
C21 O4 C22 C23 178.9(5)
N4 C22 C23 C28 -178.3(6)
O4 C22 C23 C28 0.5(8)
N4 C22 C23 C24 1.3(9)
O4 C22 C23 C24 -179.9(5)
C28 C23 C24 C25 -2.4(9)
C22 C23 C24 C25 178.0(6)
C23 C24 C25 C26 2.7(10)
C24 C25 C26 C27 -1.9(10)
C25 C26 C27 C28 0.9(11)
C24 C23 C28 C27 1.1(8)
C22 C23 C28 C27 -179.2(5)
C26 C27 C28 C23 -0.5(10)

loop_
_cod_related_entry_id
_cod_related_entry_database
_cod_related_entry_code
1 ChemSpider 24740353
